data_4026780
loop_
_publ_author_name
'Lijuan Jiao'
'Weidong Pang'
'Jinyuan Zhou'
'Yun Wei'
'Xiaolong Mu'
'Guifeng Bai'
'Erhong Hao'

_publ_section_title
;
 Regioselective Stepwise Bromination of Boron Dipyrromethene (BODIPY) Dyes
;
_journal_name_full 'Journal of Organic Chemistry'
_journal_page_first 9988
_journal_page_last 9996
_journal_paper_doi 10.1021/jo201754m
_journal_volume 76
_journal_year 2011
_chemical_formula_sum 'C16 H12 B Br F2 N2 O'
_chemical_formula_weight 377.00
_chemical_name_systematic
; 
 ? 
;
_space_group_IT_number 106
_symmetry_cell_setting tetragonal
_symmetry_space_group_name_Hall 'P 4c -2ab'
_symmetry_space_group_name_H-M 'P 42 b c'
_atom_sites_solution_hydrogens geom
_atom_sites_solution_primary direct
_atom_sites_solution_secondary difmap
_audit_creation_method SHELXL-97
_cell_angle_alpha 90.00
_cell_angle_beta 90.00
_cell_angle_gamma 90.00
_cell_formula_units_Z 8
_cell_length_a 21.8928(7)
_cell_length_b 21.8928(7)
_cell_length_c 6.3572(4)
_cell_measurement_reflns_used 8851
_cell_measurement_temperature 293(2)
_cell_measurement_theta_max 24.24
_cell_measurement_theta_min 2.63
_cell_volume 3047.0(2)
_computing_cell_refinement 'Bruker SMART'
_computing_data_collection 'Bruker SMART'
_computing_data_reduction 'Bruker SAINT'
_computing_molecular_graphics 'Bruker SHELXTL'
_computing_publication_material 'Bruker SHELXTL'
_computing_structure_refinement 'SHELXL-97 (Sheldrick, 1997)'
_computing_structure_solution 'SHELXS-97 (Sheldrick, 1990)'
_diffrn_ambient_temperature 293(2)
_diffrn_measured_fraction_theta_full 0.997
_diffrn_measured_fraction_theta_max 0.997
_diffrn_measurement_device_type 'CCD area detector'
_diffrn_measurement_method 'phi and omega scans'
_diffrn_radiation_monochromator graphite
_diffrn_radiation_source 'fine-focus sealed tube'
_diffrn_radiation_type MoK\a
_diffrn_radiation_wavelength 0.71073
_diffrn_reflns_av_R_equivalents 0.0325
_diffrn_reflns_av_sigmaI/netI 0.0295
_diffrn_reflns_limit_h_max 28
_diffrn_reflns_limit_h_min -26
_diffrn_reflns_limit_k_max 28
_diffrn_reflns_limit_k_min -28
_diffrn_reflns_limit_l_max 8
_diffrn_reflns_limit_l_min -7
_diffrn_reflns_number 25191
_diffrn_reflns_theta_full 27.53
_diffrn_reflns_theta_max 27.53
_diffrn_reflns_theta_min 1.32
_exptl_absorpt_coefficient_mu 2.723
_exptl_absorpt_correction_T_max 0.6698
_exptl_absorpt_correction_T_min 0.5856
_exptl_absorpt_correction_type multi-scan
_exptl_absorpt_process_details 'Semi-empirical from equivalents'
_exptl_crystal_colour red
_exptl_crystal_density_diffrn 1.644
_exptl_crystal_description block
_exptl_crystal_F_000 1504
_exptl_crystal_size_max 0.22
_exptl_crystal_size_mid 0.20
_exptl_crystal_size_min 0.16
_refine_diff_density_max 0.664
_refine_diff_density_min -0.684
_refine_diff_density_rms 0.077
_refine_ls_abs_structure_details 'Flack H D (1983), Acta Cryst. A39, 876-881'
_refine_ls_abs_structure_Flack 0.93(2)
_refine_ls_extinction_method none
_refine_ls_goodness_of_fit_ref 1.058
_refine_ls_hydrogen_treatment constr
_refine_ls_matrix_type full
_refine_ls_number_parameters 209
_refine_ls_number_reflns 3265
_refine_ls_number_restraints 1
_refine_ls_restrained_S_all 1.058
_refine_ls_R_factor_all 0.0813
_refine_ls_R_factor_gt 0.0680
_refine_ls_shift/su_max 0.000
_refine_ls_shift/su_mean 0.000
_refine_ls_structure_factor_coef Fsqd
_refine_ls_weighting_details 'calc w=1/[\s^2^(Fo^2^)+(0.1095P)^2^+6.1512P] where P=(Fo^2^+2Fc^2^)/3'
_refine_ls_weighting_scheme calc
_refine_ls_wR_factor_gt 0.1921
_refine_ls_wR_factor_ref 0.2039
_reflns_number_gt 2690
_reflns_number_total 3265
_reflns_threshold_expression >2sigma(I)
_cod_data_source_file jo201754m_si_004.cif
_cod_data_source_block BODIPY3a
_cod_database_code 4026780

loop_
_symmetry_equiv_pos_as_xyz
'x, y, z'
'-x, -y, z'
'-y, x, z+1/2'
'y, -x, z+1/2'
'x+1/2, -y+1/2, z'
'-x+1/2, y+1/2, z'
'-y+1/2, -x+1/2, z+1/2'
'y+1/2, x+1/2, z+1/2'

loop_
_atom_site_label
_atom_site_type_symbol
_atom_site_fract_x
_atom_site_fract_y
_atom_site_fract_z
_atom_site_U_iso_or_equiv
_atom_site_adp_type
_atom_site_occupancy
_atom_site_symmetry_multiplicity
_atom_site_calc_flag
_atom_site_refinement_flags
B1 B 0.7655(3) 0.0759(3) 0.6806(12) 0.0431(15) Uani 1 1 d .
Br1 Br 0.92965(4) 0.05804(4) 0.03529(19) 0.0735(3) Uani 1 1 d .
C1 C 0.8384(3) 0.0586(3) 0.3660(12) 0.0502(15) Uani 1 1 d .
H1 H 0.8213 0.0219 0.3211 0.060 Uiso 1 1 calc R
F1 F 0.71018(16) 0.08486(19) 0.5801(8) 0.0584(10) Uani 1 1 d .
N1 N 0.8190(2) 0.09162(19) 0.5345(9) 0.0408(10) Uani 1 1 d .
O1 O 0.9906(3) 0.3994(2) 0.6792(10) 0.0717(16) Uani 1 1 d .
C2 C 0.8869(3) 0.0874(3) 0.2721(11) 0.0457(14) Uani 1 1 d .
F2 F 0.7699(2) 0.01695(16) 0.7503(7) 0.0600(11) Uani 1 1 d .
N2 N 0.7709(2) 0.1219(2) 0.8670(9) 0.0418(11) Uani 1 1 d .
C3 C 0.8988(3) 0.1409(3) 0.3820(10) 0.0410(12) Uani 1 1 d .
H3 H 0.9295 0.1691 0.3545 0.049 Uiso 1 1 calc R
C4 C 0.8552(2) 0.1438(2) 0.5425(13) 0.0387(10) Uani 1 1 d .
C5 C 0.8470(2) 0.1864(2) 0.7055(9) 0.0369(11) Uani 1 1 d .
C6 C 0.8045(3) 0.1748(3) 0.8660(10) 0.0381(12) Uani 1 1 d .
C7 C 0.7878(2) 0.2086(3) 1.0460(13) 0.0430(12) Uani 1 1 d .
H7 H 0.8030 0.2466 1.0843 0.052 Uiso 1 1 calc R
C8 C 0.7455(3) 0.1756(3) 1.1534(11) 0.0504(15) Uani 1 1 d .
H8 H 0.7269 0.1865 1.2795 0.060 Uiso 1 1 calc R
C9 C 0.7354(3) 0.1226(3) 1.0386(14) 0.0498(13) Uani 1 1 d .
H9 H 0.7080 0.0919 1.0757 0.060 Uiso 1 1 calc R
C10 C 0.8836(2) 0.2434(3) 0.7049(10) 0.0384(12) Uani 1 1 d .
C11 C 0.8873(3) 0.2792(3) 0.5255(11) 0.0452(12) Uani 1 1 d .
H11 H 0.8658 0.2679 0.4055 0.054 Uiso 1 1 calc R
C12 C 0.9227(3) 0.3316(3) 0.5230(13) 0.0513(14) Uani 1 1 d .
H12 H 0.9240 0.3558 0.4028 0.062 Uiso 1 1 calc R
C13 C 0.9561(3) 0.3481(3) 0.6983(11) 0.0471(14) Uani 1 1 d .
C14 C 0.9526(3) 0.3130(3) 0.8777(12) 0.0468(14) Uani 1 1 d .
H14 H 0.9746 0.3242 0.9969 0.056 Uiso 1 1 calc R
C15 C 0.9166(3) 0.2611(3) 0.8808(10) 0.0412(12) Uani 1 1 d .
H15 H 0.9145 0.2378 1.0028 0.049 Uiso 1 1 calc R
C16 C 1.0254(5) 0.4178(4) 0.8609(18) 0.080(3) Uani 1 1 d .
H16A H 0.9982 0.4251 0.9767 0.119 Uiso 1 1 calc R
H16B H 1.0475 0.4545 0.8292 0.119 Uiso 1 1 calc R
H16C H 1.0536 0.3860 0.8976 0.119 Uiso 1 1 calc R

loop_
_atom_site_aniso_label
_atom_site_aniso_U_11
_atom_site_aniso_U_22
_atom_site_aniso_U_33
_atom_site_aniso_U_23
_atom_site_aniso_U_13
_atom_site_aniso_U_12
B1 0.052(4) 0.036(3) 0.041(4) -0.004(3) 0.005(3) -0.005(3)
Br1 0.0764(5) 0.0723(5) 0.0719(6) -0.0207(5) 0.0247(6) 0.0060(3)
C1 0.057(4) 0.042(3) 0.052(4) -0.007(3) 0.000(3) 0.001(3)
F1 0.0458(19) 0.064(2) 0.065(3) -0.007(2) -0.0078(18) -0.0053(16)
N1 0.047(2) 0.036(2) 0.039(3) -0.001(2) 0.001(2) -0.0023(17)
O1 0.087(4) 0.050(3) 0.078(4) 0.005(3) -0.013(3) -0.024(3)
C2 0.052(3) 0.044(3) 0.042(3) -0.007(3) 0.007(3) 0.012(3)
F2 0.079(3) 0.0388(18) 0.062(3) 0.0028(17) 0.012(2) -0.0002(17)
N2 0.042(3) 0.041(3) 0.042(3) 0.002(2) 0.003(2) 0.002(2)
C3 0.036(3) 0.045(3) 0.042(3) -0.003(2) 0.001(2) 0.001(2)
C4 0.037(2) 0.039(2) 0.040(3) 0.003(3) 0.001(3) 0.0006(18)
C5 0.037(3) 0.040(3) 0.033(3) 0.005(2) -0.005(2) 0.004(2)
C6 0.040(3) 0.037(3) 0.037(3) -0.001(2) -0.008(2) 0.006(2)
C7 0.047(3) 0.046(3) 0.036(3) -0.007(3) -0.006(3) 0.005(2)
C8 0.051(4) 0.058(4) 0.042(4) -0.001(3) 0.004(3) 0.014(3)
C9 0.051(3) 0.052(3) 0.047(3) 0.005(3) 0.007(3) 0.002(2)
C10 0.037(3) 0.042(3) 0.036(3) 0.000(2) -0.004(2) 0.003(2)
C11 0.054(3) 0.045(3) 0.036(3) -0.002(3) -0.008(3) 0.001(2)
C12 0.063(3) 0.043(3) 0.047(4) 0.006(3) -0.006(3) -0.002(2)
C13 0.049(3) 0.038(3) 0.054(4) -0.002(3) 0.000(3) -0.003(2)
C14 0.045(3) 0.045(3) 0.050(4) -0.003(3) -0.011(3) -0.002(3)
C15 0.044(3) 0.043(3) 0.037(3) 0.003(2) -0.006(2) 0.002(2)
C16 0.090(6) 0.057(4) 0.092(7) 0.000(5) -0.015(5) -0.032(4)

loop_
_atom_type_symbol
_atom_type_description
_atom_type_scat_dispersion_real
_atom_type_scat_dispersion_imag
_atom_type_scat_source
C C 0.0033 0.0016 'International Tables Vol C Tables 4.2.6.8 and 6.1.1.4'
H H 0.0000 0.0000 'International Tables Vol C Tables 4.2.6.8 and 6.1.1.4'
B B 0.0013 0.0007 'International Tables Vol C Tables 4.2.6.8 and 6.1.1.4'
N N 0.0061 0.0033 'International Tables Vol C Tables 4.2.6.8 and 6.1.1.4'
F F 0.0171 0.0103 'International Tables Vol C Tables 4.2.6.8 and 6.1.1.4'
Br Br -0.2901 2.4595 'International Tables Vol C Tables 4.2.6.8 and 6.1.1.4'
O O 0.0106 0.0060 'International Tables Vol C Tables 4.2.6.8 and 6.1.1.4'

loop_
_geom_angle_atom_site_label_1
_geom_angle_atom_site_label_2
_geom_angle_atom_site_label_3
_geom_angle
F2 B1 F1 110.2(5)
F2 B1 N1 110.8(5)
F1 B1 N1 110.9(6)
F2 B1 N2 111.0(6)
F1 B1 N2 108.9(5)
N1 B1 N2 104.9(5)
N1 C1 C2 109.9(6)
C1 N1 C4 106.7(6)
C1 N1 B1 126.6(5)
C4 N1 B1 126.7(6)
C13 O1 C16 116.9(6)
C1 C2 C3 108.3(6)
C1 C2 Br1 125.1(5)
C3 C2 Br1 126.6(5)
C9 N2 C6 107.8(5)
C9 N2 B1 125.6(5)
C6 N2 B1 125.6(5)
C2 C3 C4 106.1(5)
N1 C4 C3 108.9(6)
N1 C4 C5 119.9(6)
C3 C4 C5 130.9(5)
C4 C5 C6 120.1(5)
C4 C5 C10 119.2(5)
C6 C5 C10 120.8(5)
N2 C6 C5 120.8(5)
N2 C6 C7 107.4(5)
C5 C6 C7 131.8(5)
C8 C7 C6 107.8(5)
C7 C8 C9 106.8(6)
N2 C9 C8 110.2(5)
C11 C10 C15 118.3(5)
C11 C10 C5 120.6(5)
C15 C10 C5 121.0(5)
C12 C11 C10 120.7(6)
C13 C12 C11 120.2(7)
O1 C13 C14 124.5(6)
O1 C13 C12 116.0(6)
C14 C13 C12 119.6(6)
C13 C14 C15 120.1(6)
C14 C15 C10 121.1(6)

loop_
_geom_bond_atom_site_label_1
_geom_bond_atom_site_label_2
_geom_bond_distance
B1 F2 1.367(8)
B1 F1 1.384(9)
B1 N1 1.533(9)
B1 N2 1.561(9)
Br1 C2 1.886(6)
C1 N1 1.360(9)
C1 C2 1.373(10)
N1 C4 1.392(7)
O1 C13 1.359(8)
O1 C16 1.442(11)
C2 C3 1.389(9)
N2 C9 1.338(9)
N2 C6 1.372(8)
C3 C4 1.399(10)
C4 C5 1.404(9)
C5 C6 1.404(9)
C5 C10 1.484(8)
C6 C7 1.410(9)
C7 C8 1.358(10)
C8 C9 1.389(10)
C10 C11 1.386(9)
C10 C15 1.386(8)
C11 C12 1.384(8)
C12 C13 1.381(10)
C13 C14 1.377(10)
C14 C15 1.382(9)
